data_2001106
loop_
_publ_author_name
'Mori, Y.'
'Hayakawa, A.'
'Maeda, K.'

_publ_section_title
;
 Structure of photostable 1-(hydroxyalkyl)-2(1<i>H</i>)-pyrazinones
;
_journal_issue 1
_journal_name_full 'Acta Crystallographica Section C'
_journal_page_first 123
_journal_page_last 126
_journal_paper_doi 10.1107/S0108270191007904
_journal_volume 48
_journal_year 1992
_chemical_formula_sum 'C19 H18 N2 O2'
_chemical_formula_weight 306.35
_space_group_IT_number 2
_space_group_name_Hall '-P 1'
_space_group_name_H-M_alt 'P -1'
_symmetry_cell_setting triclinic
_symmetry_space_group_name_Hall '-P 1'
_symmetry_space_group_name_H-M 'P -1'
_cell_angle_alpha 114.19(2)
_cell_angle_beta 96.89(2)
_cell_angle_gamma 106.40(2)
_cell_formula_units_Z 2
_cell_length_a 9.939(2)
_cell_length_b 10.043(2)
_cell_length_c 9.603(3)
_cell_volume 807.8(4)
_diffrn_radiation_type Mo
_diffrn_radiation_wavelength 0.71073
_exptl_absorpt_coefficient_mu 0.077
_exptl_crystal_density_diffrn 1.259
_exptl_crystal_F_000 324
_cod_data_source_file as0499.cif
_cod_data_source_block as0499b
_cod_original_cell_volume 807.9(4)
_cod_database_code 2001106

loop_
_space_group_symop_id
_space_group_symop_operation_xyz
1 x,y,z
2 -x,-y,-z

loop_
_atom_site_label
_atom_site_fract_x
_atom_site_fract_y
_atom_site_fract_z
N(1) .2703(2) .1496(2) .4187(2)
C(2) .2388(2) .2742(3) .5229(2)
C(3) .0862(2) .2499(3) .4919(3)
N(4) -.0162(2) .1284(2) .3756(2)
C(5) .0207(2) .0123(2) .2695(2)
C(6) .1634(2) .0212(2) .2904(2)
O(7) .3342(2) .3912(2) .6323(2)
C(8) -.1035(2) -.1196(2) .1362(3)
C(9) -.0956(3) -.1875(3) -.0202(3)
C(10) -.2171(3) -.3066(3) -.1399(3)
C(11) -.3466(3) -.3592(3) -.1055(4)
C(12) -.3549(3) -.2931(3) .0483(4)
C(13) -.2351(2) -.1738(3) .1690(3)
C(14) .2072(2) -.1019(2) .1776(2)
C(15) .1622(3) -.2513(3) .1651(3)
C(16) .1933(3) -.3684(3) .0494(4)
C(17) .2662(3) -.3376(4) -.0526(4)
C(18) .3110(3) -.1906(4) -.0404(3)
C(19) .2821(3) -.0720(3) .0738(3)
C(20) .4226(2) .1582(3) .4597(3)
C(21) .5273(2) .2675(3) .4165(3)
C(22) .6822(3) .2809(3) .4691(3)
O(23) .6891(2) .1309(3) .4009(3)
H(3) .060(3) .332(3) .567(3)
H(9) -.003(3) -.151(3) -.050(3)
H(10) -.206(3) -.351(3) -.251(4)
H(11) -.423(3) -.439(3) -.186(4)
H(12) -.447(4) -.326(4) .076(4)
H(13) -.243(3) -.123(3) .279(3)
H(15) .115(3) -.267(3) .240(3)
H(16) .159(3) -.467(4) .047(4)
H(17) .286(4) -.422(2) -.130(4)
H(18) .363(4) -.165(4) -.112(4)
H(19) .310(3) .032(4) .077(4)
H(201) .418(3) .048(3) .404(3)
H(202) .447(3) .201(3) .580(3)
H(211) .521(3) .374(3) .467(3)
H(212) .500(3) .231(3) .302(4)
H(221) .760(3) .356(3) .437(3)
H(222) .715(4) .329(4) .588(4)
H(23) .780(5) .134(4) .379(5)

loop_
_geom_bond_atom_site_label_1
_geom_bond_atom_site_label_2
_geom_bond_distance
N(1) C(2) 1.391(3)
N(1) C(6) 1.385(3)
N(1) C(20) 1.486(3)
C(2) C(3) 1.440(4)
C(2) O(7) 1.226(3)
C(3) N(4) 1.297(4)
N(4) C(5) 1.375(3)
C(5) C(6) 1.380(3)
C(5) C(8) 1.491(3)
C(6) C(14) 1.487(3)
C(8) C(9) 1.395(4)
C(8) C(13) 1.393(4)
C(9) C(10) 1.391(4)
C(3) H(3) 0.97(3)
C(9) H(9) 1.01(3)
C(10) H(10) 1.01(4)
C(11) H(11) 0.91(3)
C(12) H(12) 0.99(4)
C(13) H(13) 0.99(3)
C(15) H(15) 0.94(3)
C(16) H(16) 0.94(4)
C(17) H(17) 0.96(4)
C(10) C(11) 1.380(5)
C(11) C(12) 1.374(5)
C(12) C(13) 1.386(5)
C(14) C(15) 1.388(4)
C(14) C(19) 1.390(4)
C(15) C(16) 1.389(5)
C(16) C(17) 1.386(6)
C(17) C(18) 1.366(6)
C(18) C(19) 1.379(5)
C(20) C(21) 1.514(4)
C(21) C(22) 1.511(5)
C(22) O(23) 1.401(5)
C(18) H(18) 0.98(4)
C(19) H(19) 0.99(4)
C(20) H(201) 0.99(3)
C(20) H(202) 1.02(3)
C(21) H(211) 1.00(3)
C(21) H(212) 0.98(4)
C(22) H(221) 1.09(3)
C(22) H(222) 1.01(4)
O(23) H(23) 0.95(5)
